data_2240194
loop_
_publ_author_name
'Wu, Fayuan'
'Shang, Mengxiang'
'Li, Shihua'
'Zhao, Yu'

_publ_section_title
;
 Crystal structure of a Cu^II^ complex with a bridging ligand:
 poly[[pentakis[\m~2~-1,1'-(butane-1,4-diyl)bis(1<i>H</i>-imidazole)-\k^2^<i>N</i>^3^:<i>N</i>^3'^]dicopper(II)]
 tetranitrate tetrahydrate]
;
_journal_issue 12
_journal_name_full 'Acta Crystallographica Section E'
_journal_page_first 503
_journal_page_last 506
_journal_paper_doi 10.1107/S1600536814024477
_journal_volume 70
_journal_year 2014
_chemical_formula_iupac '[Cu2 (C10 H14 N4)5] (N O3)4, 4H2 O'
_chemical_formula_moiety 'C50 H70 Cu2 N20 2+, 4(N O3 -), 4(H2 O)'
_chemical_formula_sum 'C50 H78 Cu2 N24 O16'
_chemical_formula_weight 1398.44
_chemical_name_systematic
'Poly[[pentakis[\m~2~-1,1'-(butane-1,4-diyl)bis(1<i>H</i>-imidazole)-\k^2^<i>N</i>^3^:<i>N</i>^3'^]dicopper(II)] tetranitrate tetrahydrate]'
_space_group_IT_number 61
_symmetry_cell_setting orthorhombic
_symmetry_space_group_name_Hall '-P 2ac 2ab'
_symmetry_space_group_name_H-M 'P b c a'
_atom_sites_solution_hydrogens geom
_atom_sites_solution_primary direct
_atom_sites_solution_secondary difmap
_audit_creation_method SHELXL-97
_cell_angle_alpha 90.00
_cell_angle_beta 90.00
_cell_angle_gamma 90.00
_cell_formula_units_Z 4
_cell_length_a 20.034(4)
_cell_length_b 13.057(3)
_cell_length_c 24.979(5)
_cell_measurement_temperature 293(2)
_cell_measurement_theta_max 25
_cell_measurement_theta_min 3.0
_cell_volume 6534(2)
_computing_cell_refinement
;
CrysAlis PRO (Agilent, 2012)
;
_computing_data_collection
;
CrysAlis PRO (Agilent, 2012)
;
_computing_data_reduction
;
CrysAlis PRO (Agilent, 2012)
;
_computing_molecular_graphics
;
SHELXTL (Sheldrick, 2008)
;
_computing_publication_material
;
SHELXL97 (Sheldrick, 2008)
;
_computing_structure_refinement
;
SHELXL97 (Sheldrick, 2008)
;
_computing_structure_solution
;
SHELXS97 (Sheldrick, 2008)
;
_diffrn_ambient_temperature 293(2)
_diffrn_detector_area_resol_mean 10.0
_diffrn_measured_fraction_theta_full 0.999
_diffrn_measured_fraction_theta_max 0.999
_diffrn_measurement_device_type 'Oxford Diffraction Gemini R Ultra'
_diffrn_measurement_method '\w scan'
_diffrn_radiation_monochromator graphite
_diffrn_radiation_source 'fine-focus sealed tube'
_diffrn_radiation_type MoK\a
_diffrn_radiation_wavelength 0.71073
_diffrn_reflns_av_R_equivalents 0.1112
_diffrn_reflns_av_sigmaI/netI 0.0634
_diffrn_reflns_limit_h_max 23
_diffrn_reflns_limit_h_min -23
_diffrn_reflns_limit_k_max 15
_diffrn_reflns_limit_k_min -15
_diffrn_reflns_limit_l_max 29
_diffrn_reflns_limit_l_min -29
_diffrn_reflns_number 48000
_diffrn_reflns_theta_full 25.00
_diffrn_reflns_theta_max 25.03
_diffrn_reflns_theta_min 3.04
_exptl_absorpt_coefficient_mu 0.733
_exptl_absorpt_correction_T_max 0.911
_exptl_absorpt_correction_T_min 0.859
_exptl_absorpt_correction_type multi-scan
_exptl_absorpt_process_details
;
(CrysAlis PRO; Agilent, 2012)
;
_exptl_crystal_colour blue
_exptl_crystal_density_diffrn 1.422
_exptl_crystal_density_method 'not measured'
_exptl_crystal_description block
_exptl_crystal_F_000 2928
_exptl_crystal_size_max 0.21
_exptl_crystal_size_mid 0.17
_exptl_crystal_size_min 0.14
_platon_squeeze_details
;
;
_refine_diff_density_max 0.343
_refine_diff_density_min -0.386
_refine_ls_extinction_method none
_refine_ls_goodness_of_fit_ref 1.027
_refine_ls_hydrogen_treatment mixed
_refine_ls_matrix_type full
_refine_ls_number_parameters 391
_refine_ls_number_reflns 5763
_refine_ls_number_restraints 4
_refine_ls_restrained_S_all 1.027
_refine_ls_R_factor_all 0.1151
_refine_ls_R_factor_gt 0.0601
_refine_ls_shift/su_max 0.001
_refine_ls_shift/su_mean 0.000
_refine_ls_structure_factor_coef Fsqd
_refine_ls_weighting_details 'calc w=1/[\s^2^(Fo^2^)+(0.0868P)^2^] where P=(Fo^2^+2Fc^2^)/3'
_refine_ls_weighting_scheme calc
_refine_ls_wR_factor_gt 0.1446
_refine_ls_wR_factor_ref 0.1724
_reflns_number_gt 3398
_reflns_number_total 5763
_reflns_threshold_expression I>2\s(I)
_cod_data_source_file fk2083sup1.cf
_cod_data_source_block I
_cod_database_code 2240194
_cod_database_fobs_code 2240194

loop_
_symmetry_equiv_pos_as_xyz
'x, y, z'
'-x+1/2, -y, z+1/2'
'x+1/2, -y+1/2, -z'
'-x, y+1/2, -z+1/2'
'-x, -y, -z'
'x-1/2, y, -z-1/2'
'-x-1/2, y-1/2, z'
'x, -y-1/2, z-1/2'

loop_
_atom_site_type_symbol
_atom_site_label
_atom_site_fract_x
_atom_site_fract_y
_atom_site_fract_z
_atom_site_U_iso_or_equiv
_atom_site_adp_type
_atom_site_calc_flag
_atom_site_refinement_flags
_atom_site_occupancy
_atom_site_symmetry_multiplicity
Cu Cu1 0.85764(3) 0.50167(4) 0.55687(2) 0.03364(19) Uani d . 1 1
C C1 0.9175(3) 0.1747(4) 0.1200(2) 0.0512(14) Uani d . 1 1
H H1 0.9487 0.1890 0.0934 0.061 Uiso calc R 1 1
C C2 0.9112(3) 0.2278(4) 0.1654(2) 0.0526(14) Uani d . 1 1
H H2 0.9368 0.2834 0.1763 0.063 Uiso calc R 1 1
C C3 0.8368(2) 0.1055(3) 0.16238(18) 0.0409(12) Uani d . 1 1
H H3 0.8012 0.0633 0.1717 0.049 Uiso calc R 1 1
C C4 0.8320(3) 0.2147(4) 0.2448(2) 0.0496(13) Uani d . 1 1
H H4A 0.7958 0.1689 0.2543 0.060 Uiso calc R 1 1
H H4B 0.8140 0.2835 0.2422 0.060 Uiso calc R 1 1
C C5 0.8852(3) 0.2117(4) 0.28812(19) 0.0447(12) Uani d . 1 1
H H5A 0.9216 0.2571 0.2785 0.054 Uiso calc R 1 1
H H5B 0.9029 0.1428 0.2911 0.054 Uiso calc R 1 1
C C6 0.8558(3) 0.2446(4) 0.34183(19) 0.0478(13) Uani d . 1 1
H H6A 0.8360 0.3120 0.3382 0.057 Uiso calc R 1 1
H H6B 0.8208 0.1971 0.3521 0.057 Uiso calc R 1 1
C C7 0.9083(3) 0.2472(4) 0.3846(2) 0.0516(14) Uani d . 1 1
H H7A 0.9273 0.1792 0.3884 0.062 Uiso calc R 1 1
H H7B 0.9437 0.2930 0.3735 0.062 Uiso calc R 1 1
C C8 0.8921(2) 0.3729(3) 0.45896(19) 0.0380(11) Uani d . 1 1
H H8 0.9178 0.4248 0.4439 0.046 Uiso calc R 1 1
C C9 0.8414(3) 0.2265(4) 0.4708(2) 0.0478(13) Uani d . 1 1
H H9 0.8256 0.1602 0.4659 0.057 Uiso calc R 1 1
C C10 0.8286(2) 0.2885(4) 0.5121(2) 0.0452(12) Uani d . 1 1
H H10 0.8021 0.2715 0.5414 0.054 Uiso calc R 1 1
C C11 0.9033(2) 0.6239(3) 0.65298(18) 0.0375(11) Uani d . 1 1
H H11 0.9263 0.5687 0.6677 0.045 Uiso calc R 1 1
C C12 0.8446(3) 0.7176(4) 0.6003(2) 0.0508(14) Uani d . 1 1
H H12 0.8189 0.7388 0.5713 0.061 Uiso calc R 1 1
C C13 0.8606(3) 0.7759(4) 0.6433(2) 0.0522(14) Uani d . 1 1
H H13 0.8487 0.8439 0.6490 0.063 Uiso calc R 1 1
C C14 0.9217(3) 0.7440(4) 0.7300(2) 0.0511(13) Uani d . 1 1
H H14A 0.9475 0.8067 0.7273 0.061 Uiso calc R 1 1
H H14B 0.9510 0.6907 0.7433 0.061 Uiso calc R 1 1
C C15 0.8656(3) 0.7597(4) 0.76881(19) 0.0476(13) Uani d . 1 1
H H15A 0.8372 0.6995 0.7691 0.057 Uiso calc R 1 1
H H15B 0.8388 0.8177 0.7576 0.057 Uiso calc R 1 1
C C16 0.8926(3) 0.7786(4) 0.82474(19) 0.0475(13) Uani d . 1 1
H H16A 0.9177 0.7192 0.8365 0.057 Uiso calc R 1 1
H H16B 0.9227 0.8368 0.8241 0.057 Uiso calc R 1 1
C C17 0.8365(3) 0.7994(4) 0.86372(19) 0.0472(13) Uani d . 1 1
H H25A 0.8095 0.8558 0.8506 0.057 Uiso calc R 1 1
H H25B 0.8081 0.7394 0.8663 0.057 Uiso calc R 1 1
C C18 0.8399(2) 0.8982(3) 0.95009(17) 0.0382(11) Uani d . 1 1
H H17 0.8033 0.9395 0.9425 0.046 Uiso calc R 1 1
C C19 0.9223(3) 0.8289(4) 0.99014(19) 0.0454(12) Uani d . 1 1
H H18 0.9542 0.8132 1.0160 0.054 Uiso calc R 1 1
C C20 0.9157(3) 0.7798(4) 0.9423(2) 0.0468(13) Uani d . 1 1
H H19 0.9417 0.7263 0.9294 0.056 Uiso calc R 1 1
C C21 0.7128(2) 0.5565(4) 0.6069(2) 0.0452(12) Uani d . 1 1
H H21 0.7321 0.5919 0.6353 0.054 Uiso calc R 1 1
C C22 0.6471(3) 0.5383(4) 0.6015(2) 0.0475(12) Uani d . 1 1
H H22 0.6133 0.5582 0.6249 0.057 Uiso calc R 1 1
C C23 0.7012(2) 0.4723(4) 0.5336(2) 0.0436(12) Uani d . 1 1
H H20 0.7100 0.4384 0.5016 0.052 Uiso calc R 1 1
C C24 0.5780(3) 0.4428(4) 0.5328(2) 0.0567(15) Uani d . 1 1
H H23A 0.5548 0.4057 0.5608 0.068 Uiso calc R 1 1
H H23B 0.5889 0.3943 0.5047 0.068 Uiso calc R 1 1
C C25 0.5322(2) 0.5232(4) 0.5104(2) 0.0510(14) Uani d . 1 1
H H24A 0.5546 0.5591 0.4816 0.061 Uiso calc R 1 1
H H24B 0.5218 0.5727 0.5382 0.061 Uiso calc R 1 1
N N1 0.87215(18) 0.0969(3) 0.11766(14) 0.0363(9) Uani d . 1 1
N N2 0.8596(2) 0.1840(3) 0.19254(15) 0.0426(10) Uani d . 1 1
N N3 0.8827(2) 0.2808(3) 0.43685(15) 0.0400(10) Uani d . 1 1
N N4 0.86013(19) 0.3808(3) 0.50499(14) 0.0386(9) Uani d . 1 1
N N5 0.87252(18) 0.6217(3) 0.60642(14) 0.0368(9) Uani d . 1 1
N N6 0.8974(2) 0.7152(3) 0.67632(16) 0.0430(10) Uani d . 1 1
N N7 0.86318(19) 0.8252(3) 0.91747(15) 0.0406(9) Uani d . 1 1
N N8 0.8757(2) 0.9042(3) 0.99470(15) 0.0402(9) Uani d . 1 1
N N9 0.74755(19) 0.5150(3) 0.56425(15) 0.0408(10) Uani d . 1 1
N N10 0.63959(19) 0.4843(3) 0.55460(17) 0.0460(10) Uani d . 1 1
N N11 0.9485(4) 0.4798(4) 0.2707(3) 0.0834(19) Uani d . 1 1
O O1 0.9319(4) 0.4666(4) 0.3186(3) 0.139(3) Uani d . 1 1
O O2 1.0051(3) 0.5040(5) 0.2616(3) 0.121(2) Uani d . 1 1
O O1W 0.7338(3) -0.0160(5) 0.2453(2) 0.1075(18) Uani d D 1 1
O O3 0.9069(3) 0.4732(5) 0.2355(3) 0.129(2) Uani d . 1 1
O O2W 0.4859(3) 0.5308(6) 0.6429(3) 0.130(2) Uani d D 1 1
H H1A 0.6939(16) 0.002(8) 0.248(4) 0.195 Uiso d D 1 1
H H2A 0.499(6) 0.534(10) 0.6748(17) 0.195 Uiso d D 1 1
H H1B 0.754(4) -0.021(8) 0.275(2) 0.195 Uiso d D 1 1
H H2B 0.436(6) 0.534(8) 0.629(4) 0.195 Uiso d . 1 1

loop_
_atom_site_aniso_label
_atom_site_aniso_U_11
_atom_site_aniso_U_22
_atom_site_aniso_U_33
_atom_site_aniso_U_12
_atom_site_aniso_U_13
_atom_site_aniso_U_23
Cu1 0.0493(3) 0.0356(3) 0.0161(3) 0.0011(3) -0.0011(2) 0.0008(2)
C1 0.059(3) 0.062(3) 0.032(3) -0.021(3) 0.006(2) 0.001(3)
C2 0.073(4) 0.051(3) 0.034(3) -0.024(3) -0.001(3) -0.005(2)
C3 0.052(3) 0.043(3) 0.028(3) -0.007(2) -0.001(2) -0.005(2)
C4 0.060(3) 0.058(3) 0.031(3) 0.004(3) -0.004(2) -0.022(2)
C5 0.056(3) 0.050(3) 0.028(3) 0.005(2) 0.000(2) -0.013(2)
C6 0.062(3) 0.054(3) 0.028(3) 0.005(3) 0.004(2) -0.010(2)
C7 0.063(3) 0.061(3) 0.030(3) 0.010(3) 0.003(2) -0.009(3)
C8 0.042(3) 0.039(3) 0.033(3) -0.004(2) 0.004(2) 0.003(2)
C9 0.067(4) 0.039(3) 0.037(3) -0.004(2) 0.004(3) 0.000(2)
C10 0.058(3) 0.047(3) 0.031(3) -0.007(3) 0.008(2) -0.003(2)
C11 0.049(3) 0.041(3) 0.023(3) 0.007(2) 0.002(2) -0.008(2)
C12 0.082(4) 0.044(3) 0.026(3) 0.008(3) -0.005(3) 0.004(2)
C13 0.086(4) 0.036(3) 0.034(3) 0.009(3) 0.003(3) -0.007(2)
C14 0.062(3) 0.061(3) 0.030(3) -0.003(3) -0.002(2) -0.018(3)
C15 0.063(3) 0.050(3) 0.029(3) 0.000(3) -0.002(2) -0.008(2)
C16 0.060(3) 0.057(3) 0.025(3) -0.006(3) -0.001(2) -0.008(2)
C17 0.060(3) 0.059(3) 0.023(3) 0.005(3) -0.005(2) -0.013(2)
C18 0.055(3) 0.036(2) 0.024(3) 0.009(2) -0.001(2) -0.007(2)
C19 0.056(3) 0.053(3) 0.027(3) 0.003(3) -0.001(2) 0.003(2)
C20 0.054(3) 0.051(3) 0.035(3) 0.015(3) 0.007(2) -0.007(2)
C21 0.047(3) 0.056(3) 0.033(3) 0.009(2) -0.003(2) -0.009(2)
C22 0.052(3) 0.044(3) 0.046(3) 0.007(2) 0.005(3) -0.004(2)
C23 0.044(3) 0.052(3) 0.035(3) 0.005(2) -0.005(2) -0.006(2)
C24 0.051(3) 0.048(3) 0.071(4) 0.001(3) -0.018(3) 0.003(3)
C25 0.047(3) 0.054(3) 0.052(3) -0.001(2) -0.003(3) 0.004(3)
N1 0.051(2) 0.040(2) 0.018(2) -0.0064(18) -0.0005(17) -0.0011(16)
N2 0.058(3) 0.046(2) 0.025(2) 0.001(2) -0.001(2) -0.0066(18)
N3 0.051(2) 0.043(2) 0.026(2) 0.0048(19) -0.0063(19) -0.0080(18)
N4 0.057(2) 0.038(2) 0.021(2) 0.0000(19) 0.0043(18) -0.0002(16)
N5 0.052(2) 0.038(2) 0.020(2) 0.0028(18) 0.0003(17) 0.0011(16)
N6 0.058(3) 0.046(2) 0.025(2) -0.007(2) 0.0028(19) -0.0071(19)
N7 0.057(3) 0.042(2) 0.023(2) 0.007(2) 0.0022(19) -0.0060(18)
N8 0.059(3) 0.039(2) 0.023(2) 0.0006(19) -0.0003(19) -0.0015(17)
N9 0.050(2) 0.044(2) 0.028(2) 0.0029(18) -0.0026(18) -0.0014(18)
N10 0.045(2) 0.042(2) 0.051(3) 0.0019(19) -0.006(2) 0.0033(19)
N11 0.097(5) 0.040(3) 0.113(6) -0.006(3) -0.007(5) 0.009(3)
O1 0.203(7) 0.086(4) 0.129(6) -0.018(4) 0.037(5) 0.018(4)
O2 0.081(4) 0.153(5) 0.131(6) -0.001(4) -0.011(4) 0.041(4)
O1W 0.117(5) 0.129(5) 0.076(4) -0.022(4) 0.011(3) 0.013(4)
O3 0.101(5) 0.131(5) 0.154(6) -0.012(3) -0.042(4) -0.014(4)
O2W 0.102(4) 0.177(6) 0.110(5) -0.019(4) 0.031(4) -0.007(5)

loop_
_atom_type_symbol
_atom_type_description
_atom_type_scat_dispersion_real
_atom_type_scat_dispersion_imag
_atom_type_scat_source
C C 0.0033 0.0016 'International Tables Vol C Tables 4.2.6.8 and 6.1.1.4'
H H 0.0000 0.0000 'International Tables Vol C Tables 4.2.6.8 and 6.1.1.4'
N N 0.0061 0.0033 'International Tables Vol C Tables 4.2.6.8 and 6.1.1.4'
O O 0.0106 0.0060 'International Tables Vol C Tables 4.2.6.8 and 6.1.1.4'
Cu Cu 0.3201 1.2651 'International Tables Vol C Tables 4.2.6.8 and 6.1.1.4'

loop_
_geom_angle_atom_site_label_1
_geom_angle_atom_site_label_2
_geom_angle_atom_site_label_3
_geom_angle_site_symmetry_1
_geom_angle_site_symmetry_3
_geom_angle
_geom_angle_publ_flag
N1 Cu1 N8 8_566 8_575 161.25(15) y
N1 Cu1 N5 8_566 . 90.72(15) y
N8 Cu1 N5 8_575 . 88.42(15) y
N1 Cu1 N4 8_566 . 88.91(15) y
N8 Cu1 N4 8_575 . 88.74(15) y
N5 Cu1 N4 . . 170.05(15) y
N1 Cu1 N9 8_566 . 97.52(15) y
N8 Cu1 N9 8_575 . 101.23(15) y
N5 Cu1 N9 . . 92.02(14) y
N4 Cu1 N9 . . 97.89(15) y
C2 C1 N1 . . 111.0(4) ?
C2 C1 H1 . . 124.5 ?
N1 C1 H1 . . 124.5 ?
C1 C2 N2 . . 106.1(4) ?
C1 C2 H2 . . 126.9 ?
N2 C2 H2 . . 126.9 ?
N1 C3 N2 . . 110.6(4) ?
N1 C3 H3 . . 124.7 ?
N2 C3 H3 . . 124.7 ?
N2 C4 C5 . . 111.2(4) ?
N2 C4 H4A . . 109.4 ?
C5 C4 H4A . . 109.4 ?
N2 C4 H4B . . 109.4 ?
C5 C4 H4B . . 109.4 ?
H4A C4 H4B . . 108.0 ?
C4 C5 C6 . . 110.4(4) ?
C4 C5 H5A . . 109.6 ?
C6 C5 H5A . . 109.6 ?
C4 C5 H5B . . 109.6 ?
C6 C5 H5B . . 109.6 ?
H5A C5 H5B . . 108.1 ?
C7 C6 C5 . . 111.2(4) ?
C7 C6 H6A . . 109.4 ?
C5 C6 H6A . . 109.4 ?
C7 C6 H6B . . 109.4 ?
C5 C6 H6B . . 109.4 ?
H6A C6 H6B . . 108.0 ?
N3 C7 C6 . . 113.3(4) ?
N3 C7 H7A . . 108.9 ?
C6 C7 H7A . . 108.9 ?
N3 C7 H7B . . 108.9 ?
C6 C7 H7B . . 108.9 ?
H7A C7 H7B . . 107.7 ?
N4 C8 N3 . . 111.2(4) ?
N4 C8 H8 . . 124.4 ?
N3 C8 H8 . . 124.4 ?
C10 C9 N3 . . 106.2(4) ?
C10 C9 H9 . . 126.9 ?
N3 C9 H9 . . 126.9 ?
C9 C10 N4 . . 110.0(4) ?
C9 C10 H10 . . 125.0 ?
N4 C10 H10 . . 125.0 ?
N5 C11 N6 . . 111.3(4) ?
N5 C11 H11 . . 124.3 ?
N6 C11 H11 . . 124.3 ?
C13 C12 N5 . . 109.1(4) ?
C13 C12 H12 . . 125.5 ?
N5 C12 H12 . . 125.5 ?
C12 C13 N6 . . 106.3(4) ?
C12 C13 H13 . . 126.8 ?
N6 C13 H13 . . 126.8 ?
N6 C14 C15 . . 112.0(4) ?
N6 C14 H14A . . 109.2 ?
C15 C14 H14A . . 109.2 ?
N6 C14 H14B . . 109.2 ?
C15 C14 H14B . . 109.2 ?
H14A C14 H14B . . 107.9 ?
C14 C15 C16 . . 110.5(4) ?
C14 C15 H15A . . 109.6 ?
C16 C15 H15A . . 109.6 ?
C14 C15 H15B . . 109.6 ?
C16 C15 H15B . . 109.6 ?
H15A C15 H15B . . 108.1 ?
C17 C16 C15 . . 110.9(4) ?
C17 C16 H16A . . 109.5 ?
C15 C16 H16A . . 109.5 ?
C17 C16 H16B . . 109.5 ?
C15 C16 H16B . . 109.5 ?
H16A C16 H16B . . 108.1 ?
N7 C17 C16 . . 110.8(4) ?
N7 C17 H25A . . 109.5 ?
C16 C17 H25A . . 109.5 ?
N7 C17 H25B . . 109.5 ?
C16 C17 H25B . . 109.5 ?
H25A C17 H25B . . 108.1 ?
N8 C18 N7 . . 111.4(4) ?
N8 C18 H17 . . 124.3 ?
N7 C18 H17 . . 124.3 ?
N8 C19 C20 . . 110.2(4) ?
N8 C19 H18 . . 124.9 ?
C20 C19 H18 . . 124.9 ?
N7 C20 C19 . . 105.7(4) ?
N7 C20 H19 . . 127.1 ?
C19 C20 H19 . . 127.1 ?
C22 C21 N9 . . 110.2(4) ?
C22 C21 H21 . . 124.9 ?
N9 C21 H21 . . 124.9 ?
C21 C22 N10 . . 106.5(4) ?
C21 C22 H22 . . 126.8 ?
N10 C22 H22 . . 126.8 ?
N9 C23 N10 . . 111.5(4) ?
N9 C23 H20 . . 124.3 ?
N10 C23 H20 . . 124.3 ?
N10 C24 C25 . . 113.4(4) ?
N10 C24 H23A . . 108.9 ?
C25 C24 H23A . . 108.9 ?
N10 C24 H23B . . 108.9 ?
C25 C24 H23B . . 108.9 ?
H23A C24 H23B . . 107.7 ?
C24 C25 C25 . 5_666 111.6(5) ?
C24 C25 H24A . . 109.3 ?
C25 C25 H24A 5_666 . 109.3 ?
C24 C25 H24B . . 109.3 ?
C25 C25 H24B 5_666 . 109.3 ?
H24A C25 H24B . . 108.0 ?
C3 N1 C1 . . 104.9(4) ?
C3 N1 Cu1 . 8_565 127.7(3) ?
C1 N1 Cu1 . 8_565 127.2(3) ?
C3 N2 C2 . . 107.3(4) ?
C3 N2 C4 . . 124.9(4) ?
C2 N2 C4 . . 127.7(4) ?
C8 N3 C9 . . 107.0(4) ?
C8 N3 C7 . . 126.0(4) ?
C9 N3 C7 . . 126.9(4) ?
C8 N4 C10 . . 105.5(4) ?
C8 N4 Cu1 . . 128.7(3) ?
C10 N4 Cu1 . . 125.8(3) ?
C11 N5 C12 . . 105.6(4) ?
C11 N5 Cu1 . . 128.9(3) ?
C12 N5 Cu1 . . 125.2(3) ?
C11 N6 C13 . . 107.7(4) ?
C11 N6 C14 . . 126.6(4) ?
C13 N6 C14 . . 125.6(4) ?
C18 N7 C20 . . 107.6(4) ?
C18 N7 C17 . . 125.9(4) ?
C20 N7 C17 . . 126.5(4) ?
C18 N8 C19 . . 104.9(4) ?
C18 N8 Cu1 . 8_576 125.9(3) ?
C19 N8 Cu1 . 8_576 129.0(3) ?
C23 N9 C21 . . 104.9(4) ?
C23 N9 Cu1 . . 127.9(3) ?
C21 N9 Cu1 . . 126.5(3) ?
C23 N10 C22 . . 107.0(4) ?
C23 N10 C24 . . 125.9(5) ?
C22 N10 C24 . . 127.1(4) ?
O2 N11 O3 . . 122.1(9) ?
O2 N11 O1 . . 117.9(8) ?
O3 N11 O1 . . 120.0(9) ?
H1A O1W H1B . . 113(2) ?
H2A O2W H2B . . 127(10) ?

loop_
_geom_bond_atom_site_label_1
_geom_bond_atom_site_label_2
_geom_bond_site_symmetry_2
_geom_bond_distance
_geom_bond_publ_flag
Cu1 N1 8_566 2.012(4) y
Cu1 N8 8_575 2.013(4) y
Cu1 N5 . 2.019(4) y
Cu1 N4 . 2.043(4) y
Cu1 N9 . 2.220(4) y
C1 C2 . 1.337(7) ?
C1 N1 . 1.364(6) ?
C1 H1 . 0.9300 ?
C2 N2 . 1.360(6) ?
C2 H2 . 0.9300 ?
C3 N1 . 1.328(6) ?
C3 N2 . 1.353(6) ?
C3 H3 . 0.9300 ?
C4 N2 . 1.472(6) ?
C4 C5 . 1.519(7) ?
C4 H4A . 0.9700 ?
C4 H4B . 0.9700 ?
C5 C6 . 1.527(6) ?
C5 H5A . 0.9700 ?
C5 H5B . 0.9700 ?
C6 C7 . 1.500(7) ?
C6 H6A . 0.9700 ?
C6 H6B . 0.9700 ?
C7 N3 . 1.469(6) ?
C7 H7A . 0.9700 ?
C7 H7B . 0.9700 ?
C8 N4 . 1.320(5) ?
C8 N3 . 1.337(6) ?
C8 H8 . 0.9300 ?
C9 C10 . 1.336(6) ?
C9 N3 . 1.381(6) ?
C9 H9 . 0.9300 ?
C10 N4 . 1.373(6) ?
C10 H10 . 0.9300 ?
C11 N5 . 1.317(5) ?
C11 N6 . 1.333(5) ?
C11 H11 . 0.9300 ?
C12 C13 . 1.354(7) ?
C12 N5 . 1.380(6) ?
C12 H12 . 0.9300 ?
C13 N6 . 1.362(6) ?
C13 H13 . 0.9300 ?
C14 N6 . 1.475(6) ?
C14 C15 . 1.499(7) ?
C14 H14A . 0.9700 ?
C14 H14B . 0.9700 ?
C15 C16 . 1.519(6) ?
C15 H15A . 0.9700 ?
C15 H15B . 0.9700 ?
C16 C17 . 1.512(7) ?
C16 H16A . 0.9700 ?
C16 H16B . 0.9700 ?
C17 N7 . 1.484(6) ?
C17 H25A . 0.9700 ?
C17 H25B . 0.9700 ?
C18 N8 . 1.327(6) ?
C18 N7 . 1.338(5) ?
C18 H17 . 0.9300 ?
C19 N8 . 1.361(6) ?
C19 C20 . 1.362(7) ?
C19 H18 . 0.9300 ?
C20 N7 . 1.358(6) ?
C20 H19 . 0.9300 ?
C21 C22 . 1.345(7) ?
C21 N9 . 1.384(6) ?
C21 H21 . 0.9300 ?
C22 N10 . 1.375(6) ?
C22 H22 . 0.9300 ?
C23 N9 . 1.327(6) ?
C23 N10 . 1.351(6) ?
C23 H20 . 0.9300 ?
C24 N10 . 1.453(6) ?
C24 C25 . 1.503(7) ?
C24 H23A . 0.9700 ?
C24 H23B . 0.9700 ?
C25 C25 5_666 1.518(9) ?
C25 H24A . 0.9700 ?
C25 H24B . 0.9700 ?
N1 Cu1 8_565 2.012(4) ?
N8 Cu1 8_576 2.013(4) ?
N11 O2 . 1.200(8) ?
N11 O3 . 1.213(8) ?
N11 O1 . 1.254(8) ?
O1W H1A . 0.839(10) ?
O1W H1B . 0.839(10) ?
O2W H2A . 0.842(10) ?
O2W H2B . 1.06(11) ?

loop_
_geom_torsion_atom_site_label_1
_geom_torsion_atom_site_label_2
_geom_torsion_atom_site_label_3
_geom_torsion_atom_site_label_4
_geom_torsion_site_symmetry_1
_geom_torsion_site_symmetry_4
_geom_torsion
N1 C1 C2 N2 . . -1.1(6)
N2 C4 C5 C6 . . 179.5(4)
C4 C5 C6 C7 . . -177.2(4)
C5 C6 C7 N3 . . 178.6(4)
N3 C9 C10 N4 . . 0.6(6)
N5 C12 C13 N6 . . -1.1(6)
N6 C14 C15 C16 . . 174.3(4)
C14 C15 C16 C17 . . 177.3(4)
C15 C16 C17 N7 . . -176.0(4)
N8 C19 C20 N7 . . -0.9(6)
N9 C21 C22 N10 . . 0.0(6)
N10 C24 C25 C25 . 5_666 -178.5(6)
N2 C3 N1 C1 . . -1.4(5)
N2 C3 N1 Cu1 . 8_565 -176.9(3)
C2 C1 N1 C3 . . 1.5(6)
C2 C1 N1 Cu1 . 8_565 177.1(4)
N1 C3 N2 C2 . . 0.7(5)
N1 C3 N2 C4 . . -179.7(4)
C1 C2 N2 C3 . . 0.2(6)
C1 C2 N2 C4 . . -179.3(5)
C5 C4 N2 C3 . . 122.3(5)
C5 C4 N2 C2 . . -58.3(7)
N4 C8 N3 C9 . . 0.7(5)
N4 C8 N3 C7 . . 177.0(4)
C10 C9 N3 C8 . . -0.8(5)
C10 C9 N3 C7 . . -177.1(4)
C6 C7 N3 C8 . . -104.1(6)
C6 C7 N3 C9 . . 71.6(6)
N3 C8 N4 C10 . . -0.3(5)
N3 C8 N4 Cu1 . . 178.7(3)
C9 C10 N4 C8 . . -0.2(6)
C9 C10 N4 Cu1 . . -179.3(3)
N1 Cu1 N4 C8 8_566 . -134.7(4)
N8 Cu1 N4 C8 8_575 . 26.7(4)
N5 Cu1 N4 C8 . . -46.8(11)
N9 Cu1 N4 C8 . . 127.8(4)
N1 Cu1 N4 C10 8_566 . 44.1(4)
N8 Cu1 N4 C10 8_575 . -154.5(4)
N5 Cu1 N4 C10 . . 132.1(8)
N9 Cu1 N4 C10 . . -53.3(4)
N6 C11 N5 C12 . . -0.8(5)
N6 C11 N5 Cu1 . . -173.9(3)
C13 C12 N5 C11 . . 1.2(6)
C13 C12 N5 Cu1 . . 174.6(3)
N1 Cu1 N5 C11 8_566 . 20.7(4)
N8 Cu1 N5 C11 8_575 . -140.6(4)
N4 Cu1 N5 C11 . . -67.1(10)
N9 Cu1 N5 C11 . . 118.3(4)
N1 Cu1 N5 C12 8_566 . -151.1(4)
N8 Cu1 N5 C12 8_575 . 47.6(4)
N4 Cu1 N5 C12 . . 121.1(8)
N9 Cu1 N5 C12 . . -53.6(4)
N5 C11 N6 C13 . . 0.1(6)
N5 C11 N6 C14 . . 176.0(4)
C12 C13 N6 C11 . . 0.6(6)
C12 C13 N6 C14 . . -175.3(4)
C15 C14 N6 C11 . . -109.5(6)
C15 C14 N6 C13 . . 65.6(6)
N8 C18 N7 C20 . . 1.3(5)
N8 C18 N7 C17 . . -178.3(4)
C19 C20 N7 C18 . . -0.2(5)
C19 C20 N7 C17 . . 179.4(4)
C16 C17 N7 C18 . . 138.9(5)
C16 C17 N7 C20 . . -40.6(7)
N7 C18 N8 C19 . . -1.8(5)
N7 C18 N8 Cu1 . 8_576 -177.4(3)
C20 C19 N8 C18 . . 1.7(5)
C20 C19 N8 Cu1 . 8_576 177.1(3)
N10 C23 N9 C21 . . -0.2(5)
N10 C23 N9 Cu1 . . 170.6(3)
C22 C21 N9 C23 . . 0.2(6)
C22 C21 N9 Cu1 . . -170.9(3)
N1 Cu1 N9 C23 8_566 . -103.9(4)
N8 Cu1 N9 C23 8_575 . 76.3(4)
N5 Cu1 N9 C23 . . 165.1(4)
N4 Cu1 N9 C23 . . -14.0(4)
N1 Cu1 N9 C21 8_566 . 65.1(4)
N8 Cu1 N9 C21 8_575 . -114.7(4)
N5 Cu1 N9 C21 . . -25.9(4)
N4 Cu1 N9 C21 . . 155.0(4)
N9 C23 N10 C22 . . 0.2(6)
N9 C23 N10 C24 . . -176.7(4)
C21 C22 N10 C23 . . -0.1(5)
C21 C22 N10 C24 . . 176.8(4)
C25 C24 N10 C23 . . -110.7(6)
C25 C24 N10 C22 . . 73.0(7)

loop_
_platon_squeeze_void_nr
_platon_squeeze_void_average_x
_platon_squeeze_void_average_y
_platon_squeeze_void_average_z
_platon_squeeze_void_volume
_platon_squeeze_void_count_electrons
_platon_squeeze_void_content
1 0.186 0.032 0.624 51 26 ' '
2 0.314 -0.032 0.124 51 26 ' '
3 0.686 0.032 0.875 51 26 ' '
4 0.814 -0.032 0.376 51 26 ' '
5 0.186 0.468 0.124 51 26 ' '
6 0.686 0.468 0.376 51 26 ' '
7 0.314 0.532 0.624 51 26 ' '
8 0.814 0.532 0.876 51 26 ' '
